data_7046818
loop_
_publ_author_name
'de Bruin-Dickason, Caspar N'
'Boutland, Aaron J.'
'Dange, Deepak'
'Deacon, Glen B.'
'Jones, Cameron'

_publ_section_title
;
 Redox transmetallation approaches to the synthesis of extremely bulky
 amido-lanthanoid(ii) and -calcium(ii) complexes.
;
_journal_issue 28
_journal_name_full 'Dalton transactions (Cambridge, England : 2003)'
_journal_page_first 9512
_journal_page_last 9520
_journal_paper_doi 10.1039/c8dt02138d
_journal_volume 47
_journal_year 2018
_chemical_formula_sum 'C65 H69 N O3 Si Yb'
_chemical_formula_weight 1113.34
_space_group_IT_number 14
_space_group_name_Hall '-P 2yn'
_space_group_name_H-M_alt 'P 1 21/n 1'
_symmetry_cell_setting monoclinic
_symmetry_space_group_name_Hall '-P 2yn'
_symmetry_space_group_name_H-M 'P 1 21/n 1'
_atom_sites_solution_hydrogens geom
_atom_sites_solution_primary direct
_atom_sites_solution_secondary difmap
_audit_creation_method SHELXL-97
_audit_update_record
;
2018-05-25 deposited with the CCDC.
2018-06-22 downloaded from the CCDC.
;
_cell_angle_alpha 90.00
_cell_angle_beta 92.113(3)
_cell_angle_gamma 90.00
_cell_formula_units_Z 4
_cell_length_a 10.4277(4)
_cell_length_b 21.9902(12)
_cell_length_c 22.7904(7)
_cell_measurement_reflns_used 10281
_cell_measurement_temperature 123(2)
_cell_measurement_theta_max 26.02
_cell_measurement_theta_min 2.01
_cell_volume 5222.4(4)
_computing_cell_refinement 'Bruker SAINT'
_computing_data_collection 'Bruker APEX2'
_computing_data_reduction 'Bruker SAINT'
_computing_molecular_graphics 'Bruker SHELXTL'
_computing_publication_material 'Bruker SHELXTL'
_computing_structure_refinement 'SHELXL-97 (Sheldrick, 1997)'
_computing_structure_solution 'SHELXS-97 (Sheldrick 2008)'
_diffrn_ambient_temperature 123(2)
_diffrn_measured_fraction_theta_full 0.999
_diffrn_measured_fraction_theta_max 0.999
_diffrn_measurement_device_type 'Bruker Apex X8'
_diffrn_radiation_monochromator graphite
_diffrn_radiation_source 'fine-focus sealed tube'
_diffrn_radiation_type MoK\a
_diffrn_radiation_wavelength 0.71073
_diffrn_reflns_av_R_equivalents 0.0603
_diffrn_reflns_av_sigmaI/netI 0.0662
_diffrn_reflns_limit_h_max 12
_diffrn_reflns_limit_h_min -12
_diffrn_reflns_limit_k_max 27
_diffrn_reflns_limit_k_min -27
_diffrn_reflns_limit_l_max 28
_diffrn_reflns_limit_l_min -28
_diffrn_reflns_number 36755
_diffrn_reflns_theta_full 26.02
_diffrn_reflns_theta_max 26.02
_diffrn_reflns_theta_min 2.01
_exptl_absorpt_coefficient_mu 1.863
_exptl_absorpt_correction_T_max 0.807
_exptl_absorpt_correction_T_min 0.704
_exptl_absorpt_correction_type multi-scan
_exptl_absorpt_process_details 'Sortav (Blessing)'
_exptl_crystal_colour red
_exptl_crystal_density_diffrn 1.416
_exptl_crystal_density_method 'not measured'
_exptl_crystal_description block
_exptl_crystal_F_000 2296
_exptl_crystal_size_max 0.20
_exptl_crystal_size_mid 0.15
_exptl_crystal_size_min 0.12
_refine_diff_density_max 2.181
_refine_diff_density_min -1.215
_refine_diff_density_rms 0.122
_refine_ls_extinction_method none
_refine_ls_goodness_of_fit_ref 1.066
_refine_ls_hydrogen_treatment constr
_refine_ls_matrix_type full
_refine_ls_number_parameters 688
_refine_ls_number_reflns 10281
_refine_ls_number_restraints 95
_refine_ls_restrained_S_all 1.066
_refine_ls_R_factor_all 0.0781
_refine_ls_R_factor_gt 0.0442
_refine_ls_shift/su_max 0.002
_refine_ls_shift/su_mean 0.000
_refine_ls_structure_factor_coef Fsqd
_refine_ls_weighting_details 'calc w=1/[\s^2^(Fo^2^)+(0.0362P)^2^+12.0972P] where P=(Fo^2^+2Fc^2^)/3'
_refine_ls_weighting_scheme calc
_refine_ls_wR_factor_gt 0.0915
_refine_ls_wR_factor_ref 0.1098
_reflns_number_gt 7362
_reflns_number_total 10281
_reflns_threshold_expression >2sigma(I)
_cod_data_source_file c8dt02138d2.cif
_cod_data_source_block compound3
_cod_depositor_comments 'Adding full bibliography for 7046810--7046818.cif.'
_cod_original_sg_symbol_H-M P2(1)/n
_cod_database_code 7046818

loop_
_symmetry_equiv_pos_as_xyz
'x, y, z'
'-x+1/2, y+1/2, -z+1/2'
'-x, -y, -z'
'x-1/2, -y-1/2, z-1/2'

loop_
_atom_site_label
_atom_site_type_symbol
_atom_site_fract_x
_atom_site_fract_y
_atom_site_fract_z
_atom_site_U_iso_or_equiv
_atom_site_adp_type
_atom_site_occupancy
_atom_site_symmetry_multiplicity
_atom_site_calc_flag
_atom_site_refinement_flags
_atom_site_disorder_assembly
_atom_site_disorder_group
Yb1 Yb 0.685814(19) 0.205212(11) 0.227784(9) 0.02683(8) Uani 1 1 d . . .
Si1 Si 0.54407(12) 0.19589(7) 0.35237(6) 0.0219(3) Uani 1 1 d . . .
O1 O 0.8387(3) 0.15524(18) 0.16495(15) 0.0354(9) Uani 1 1 d . . .
O2 O 0.8729(3) 0.26084(18) 0.26310(16) 0.0341(9) Uani 1 1 d . . .
N1 N 0.5565(4) 0.24805(19) 0.29972(17) 0.0222(9) Uani 1 1 d . . .
C4 C 0.3450(5) 0.4039(2) 0.2388(2) 0.0290(12) Uani 1 1 d . . .
C5 C 0.3731(4) 0.3952(2) 0.2981(2) 0.0266(12) Uani 1 1 d . . .
H5 H 0.3422 0.4242 0.3251 0.032 Uiso 1 1 calc R . .
C6 C 0.4441(4) 0.3462(2) 0.3203(2) 0.0230(11) Uani 1 1 d . . .
C1 C 0.4881(4) 0.2998(2) 0.28196(19) 0.0191(10) Uani 1 1 d . . .
C2 C 0.4629(4) 0.3099(2) 0.2204(2) 0.0231(11) Uani 1 1 d . . .
C3 C 0.3951(5) 0.3612(2) 0.2012(2) 0.0283(12) Uani 1 1 d . . .
H3 H 0.3823 0.3672 0.1601 0.034 Uiso 1 1 calc R . .
C7 C 0.2671(6) 0.4591(3) 0.2187(3) 0.0443(16) Uani 1 1 d . . .
H7 H 0.2038 0.4661 0.2499 0.053 Uiso 1 1 calc R . .
C8 C 0.1883(7) 0.4514(3) 0.1627(3) 0.063(2) Uani 1 1 d . . .
H8A H 0.2455 0.4470 0.1297 0.095 Uiso 1 1 calc R . .
H8B H 0.1335 0.4871 0.1563 0.095 Uiso 1 1 calc R . .
H8C H 0.1347 0.4150 0.1654 0.095 Uiso 1 1 calc R . .
C9 C 0.3522(7) 0.5150(3) 0.2195(3) 0.0589(19) Uani 1 1 d . . .
H9A H 0.3947 0.5193 0.2584 0.088 Uiso 1 1 calc R . .
H9B H 0.2998 0.5512 0.2109 0.088 Uiso 1 1 calc R . .
H9C H 0.4171 0.5108 0.1898 0.088 Uiso 1 1 calc R . .
C10 C 0.5143(5) 0.2679(3) 0.1747(2) 0.0271(12) Uani 1 1 d . . .
C11 C 0.4522(5) 0.2101(3) 0.1644(2) 0.0269(12) Uani 1 1 d . . .
C12 C 0.5066(5) 0.1609(3) 0.1322(2) 0.0300(12) Uani 1 1 d . . .
H12 H 0.5860 0.1670 0.1139 0.036 Uiso 1 1 calc R . .
C13 C 0.4470(5) 0.1052(3) 0.1270(2) 0.0359(14) Uani 1 1 d . . .
H13 H 0.4860 0.0741 0.1048 0.043 Uiso 1 1 calc R . .
C14 C 0.3324(5) 0.0931(3) 0.1531(3) 0.0407(15) Uani 1 1 d . . .
H14 H 0.2915 0.0546 0.1489 0.049 Uiso 1 1 calc R . .
C15 C 0.2787(5) 0.1400(3) 0.1859(2) 0.0379(14) Uani 1 1 d . . .
H15 H 0.2006 0.1327 0.2050 0.045 Uiso 1 1 calc R . .
C16 C 0.3357(5) 0.1961(3) 0.1914(2) 0.0297(12) Uani 1 1 d . . .
H16 H 0.2957 0.2266 0.2140 0.036 Uiso 1 1 calc R . .
C17 C 0.6098(5) 0.2939(3) 0.1366(2) 0.0267(12) Uani 1 1 d . . .
C18 C 0.6256(5) 0.2764(3) 0.0777(2) 0.0356(14) Uani 1 1 d . . .
H18 H 0.5708 0.2460 0.0610 0.043 Uiso 1 1 calc R . .
C19 C 0.7177(6) 0.3020(3) 0.0436(2) 0.0410(15) Uani 1 1 d . . .
H19 H 0.7250 0.2891 0.0041 0.049 Uiso 1 1 calc R . .
C20 C 0.7997(6) 0.3463(3) 0.0663(3) 0.0449(16) Uani 1 1 d . . .
H20 H 0.8641 0.3634 0.0429 0.054 Uiso 1 1 calc R . .
C21 C 0.7863(5) 0.3655(3) 0.1238(2) 0.0397(15) Uani 1 1 d . . .
H21 H 0.8420 0.3958 0.1399 0.048 Uiso 1 1 calc R . .
C22 C 0.6927(5) 0.3408(3) 0.1577(2) 0.0325(13) Uani 1 1 d . . .
H22 H 0.6835 0.3557 0.1964 0.039 Uiso 1 1 calc R . .
C23 C 0.4825(4) 0.3461(2) 0.3855(2) 0.0219(11) Uani 1 1 d . . .
H23 H 0.4914 0.3026 0.3978 0.026 Uiso 1 1 calc R . .
C24 C 0.3796(4) 0.3745(2) 0.4234(2) 0.0237(11) Uani 1 1 d . . .
C29 C 0.3892(5) 0.4332(3) 0.4452(2) 0.0279(12) Uani 1 1 d . . .
H29 H 0.4635 0.4566 0.4381 0.033 Uiso 1 1 calc R . .
C28 C 0.2920(5) 0.4583(3) 0.4774(2) 0.0371(14) Uani 1 1 d . . .
H28 H 0.3000 0.4986 0.4921 0.044 Uiso 1 1 calc R . .
C27 C 0.1837(5) 0.4246(3) 0.4881(2) 0.0378(15) Uani 1 1 d . . .
H27 H 0.1164 0.4418 0.5096 0.045 Uiso 1 1 calc R . .
C26 C 0.1736(5) 0.3660(3) 0.4673(2) 0.0387(15) Uani 1 1 d . . .
H26 H 0.0996 0.3425 0.4749 0.046 Uiso 1 1 calc R . .
C25 C 0.2717(5) 0.3410(3) 0.4352(2) 0.0321(13) Uani 1 1 d . . .
H25 H 0.2643 0.3003 0.4213 0.038 Uiso 1 1 calc R . .
C34 C 0.8045(5) 0.3873(3) 0.4604(2) 0.0317(13) Uani 1 1 d . . .
H34 H 0.8539 0.3751 0.4942 0.038 Uiso 1 1 calc R . .
C35 C 0.6872(4) 0.3603(2) 0.4473(2) 0.0253(11) Uani 1 1 d . . .
H35 H 0.6561 0.3300 0.4730 0.030 Uiso 1 1 calc R . .
C30 C 0.6132(4) 0.3763(2) 0.3974(2) 0.0239(11) Uani 1 1 d . . .
C31 C 0.6601(4) 0.4217(2) 0.3615(2) 0.0266(12) Uani 1 1 d . . .
H31 H 0.6116 0.4338 0.3274 0.032 Uiso 1 1 calc R . .
C32 C 0.7769(5) 0.4496(3) 0.3750(2) 0.0324(13) Uani 1 1 d . . .
H32 H 0.8070 0.4809 0.3503 0.039 Uiso 1 1 calc R . .
C33 C 0.8500(5) 0.4323(3) 0.4240(2) 0.0323(13) Uani 1 1 d . . .
H33 H 0.9305 0.4510 0.4327 0.039 Uiso 1 1 calc R . .
C37 C 0.2681(5) 0.2022(3) 0.3458(2) 0.0323(13) Uani 1 1 d . . .
H37 H 0.2805 0.2365 0.3213 0.039 Uiso 1 1 calc R . .
C36 C 0.3749(4) 0.1717(2) 0.3690(2) 0.0251(11) Uani 1 1 d . . .
C41 C 0.3523(5) 0.1211(3) 0.4045(2) 0.0349(13) Uani 1 1 d . . .
H41 H 0.4228 0.0988 0.4211 0.042 Uiso 1 1 calc R . .
C40 C 0.2277(6) 0.1031(3) 0.4157(2) 0.0414(15) Uani 1 1 d . . .
H40 H 0.2143 0.0685 0.4397 0.050 Uiso 1 1 calc R . .
C39 C 0.1240(5) 0.1345(3) 0.3928(3) 0.0385(14) Uani 1 1 d . . .
H39 H 0.0395 0.1221 0.4013 0.046 Uiso 1 1 calc R . .
C38 C 0.1426(5) 0.1841(3) 0.3572(3) 0.0400(14) Uani 1 1 d . . .
H38 H 0.0713 0.2058 0.3407 0.048 Uiso 1 1 calc R . .
C42 C 0.6206(5) 0.1235(2) 0.3213(2) 0.0262(11) Uani 1 1 d . . .
C43 C 0.5536(5) 0.0931(3) 0.2755(2) 0.0314(13) Uani 1 1 d . . .
H43 H 0.4784 0.1111 0.2585 0.038 Uiso 1 1 calc R . .
C44 C 0.5941(5) 0.0376(3) 0.2546(2) 0.0364(14) Uani 1 1 d . . .
H44 H 0.5463 0.0182 0.2237 0.044 Uiso 1 1 calc R . .
C45 C 0.7031(5) 0.0101(3) 0.2781(2) 0.0345(13) Uani 1 1 d . . .
H45 H 0.7309 -0.0280 0.2636 0.041 Uiso 1 1 calc R . .
C46 C 0.7708(6) 0.0388(3) 0.3230(2) 0.0414(15) Uani 1 1 d . . .
H46 H 0.8464 0.0206 0.3395 0.050 Uiso 1 1 calc R . .
C47 C 0.7293(5) 0.0942(3) 0.3441(2) 0.0374(14) Uani 1 1 d . . .
H47 H 0.7772 0.1130 0.3754 0.045 Uiso 1 1 calc R . .
C48 C 0.6342(5) 0.2069(2) 0.4251(2) 0.0237(11) Uani 1 1 d . . .
C49 C 0.5764(5) 0.2063(2) 0.4792(2) 0.0280(12) Uani 1 1 d . . .
H49 H 0.4859 0.2017 0.4801 0.034 Uiso 1 1 calc R . .
C50 C 0.6470(6) 0.2122(3) 0.5322(2) 0.0370(14) Uani 1 1 d . . .
H50 H 0.6044 0.2114 0.5683 0.044 Uiso 1 1 calc R . .
C51 C 0.7782(6) 0.2191(3) 0.5322(2) 0.0407(15) Uani 1 1 d . . .
H51 H 0.8266 0.2227 0.5681 0.049 Uiso 1 1 calc R . .
C52 C 0.8393(5) 0.2206(3) 0.4787(2) 0.0355(14) Uani 1 1 d . . .
H52 H 0.9298 0.2253 0.4781 0.043 Uiso 1 1 calc R . .
C53 C 0.7675(5) 0.2151(2) 0.4266(2) 0.0286(12) Uani 1 1 d . . .
H53 H 0.8102 0.2170 0.3905 0.034 Uiso 1 1 calc R . .
C54 C 0.8708(6) 0.1741(3) 0.1053(2) 0.0454(16) Uani 1 1 d . . .
H54A H 0.8864 0.2185 0.1037 0.054 Uiso 1 1 calc R . .
H54B H 0.8006 0.1636 0.0767 0.054 Uiso 1 1 calc R . .
C55 C 0.9900(5) 0.1395(3) 0.0928(2) 0.0423(16) Uani 1 1 d . . .
H55A H 1.0673 0.1608 0.1088 0.051 Uiso 1 1 calc R . .
H55B H 0.9983 0.1333 0.0501 0.051 Uiso 1 1 calc R . .
C56 C 0.9700(5) 0.0797(3) 0.1240(3) 0.0396(14) Uani 1 1 d . . .
H56A H 1.0526 0.0591 0.1333 0.047 Uiso 1 1 calc R . .
H56B H 0.9135 0.0522 0.1004 0.047 Uiso 1 1 calc R . .
C57 C 0.9059(5) 0.1006(3) 0.1797(3) 0.0395(14) Uani 1 1 d . . .
H57A H 0.8456 0.0692 0.1931 0.047 Uiso 1 1 calc R . .
H57B H 0.9711 0.1082 0.2115 0.047 Uiso 1 1 calc R . .
C58 C 0.9908(5) 0.2644(3) 0.2304(3) 0.0443(16) Uani 1 1 d . . .
H58A H 0.9710 0.2725 0.1883 0.053 Uiso 1 1 calc R . .
H58B H 1.0397 0.2259 0.2339 0.053 Uiso 1 1 calc R . .
C59 C 1.0660(6) 0.3161(3) 0.2579(3) 0.0569(19) Uani 1 1 d . . .
H59A H 1.1242 0.3012 0.2901 0.068 Uiso 1 1 calc R . .
H59B H 1.1175 0.3370 0.2283 0.068 Uiso 1 1 calc R . .
C60 C 0.9674(6) 0.3573(3) 0.2807(3) 0.0556(19) Uani 1 1 d . . .
H60A H 0.9332 0.3849 0.2496 0.067 Uiso 1 1 calc R . .
H60B H 1.0026 0.3819 0.3139 0.067 Uiso 1 1 calc R . .
C61 C 0.8657(5) 0.3145(3) 0.3004(3) 0.0395(15) Uani 1 1 d . . .
H61A H 0.8814 0.3034 0.3421 0.047 Uiso 1 1 calc R . .
H61B H 0.7799 0.3336 0.2960 0.047 Uiso 1 1 calc R . .
O200 O 0.071(3) 0.009(2) 0.5372(12) 0.159(11) Uani 0.50 1 d PDU A -1
C200 C -0.035(3) 0.0513(16) 0.5139(15) 0.096(9) Uani 0.50 1 d PDU A -1
H20B H -0.1106 0.0493 0.5390 0.115 Uiso 0.50 1 calc PR A -1
H20A H -0.0045 0.0939 0.5125 0.115 Uiso 0.50 1 calc PR A -1
C201 C -0.0663(19) 0.0293(11) 0.4568(9) 0.069(6) Uani 0.50 1 d PU A -1
H20C H -0.1600 0.0314 0.4484 0.083 Uiso 0.50 1 calc PR A -1
H20D H -0.0223 0.0536 0.4269 0.083 Uiso 0.50 1 calc PR A -1
C202 C -0.023(2) -0.0316(15) 0.4564(13) 0.078(8) Uani 0.50 1 d PU A -1
H20E H 0.0043 -0.0415 0.4165 0.094 Uiso 0.50 1 calc PR A -1
H20F H -0.0968 -0.0584 0.4648 0.094 Uiso 0.50 1 calc PR A -1
C203 C 0.086(3) -0.0458(19) 0.5001(18) 0.113(11) Uani 0.50 1 d PDU A -1
H20G H 0.0721 -0.0840 0.5220 0.136 Uiso 0.50 1 calc PR A -1
H20H H 0.1704 -0.0472 0.4815 0.136 Uiso 0.50 1 calc PR A -1
O100 O 0.436(2) -0.0278(9) 0.4827(9) 0.141(7) Uani 0.50 1 d PDU B -1
C100 C 0.4291(15) 0.0061(7) 0.5401(7) 0.047(4) Uani 0.50 1 d PDU B -1
H10A H 0.4620 -0.0199 0.5728 0.056 Uiso 0.50 1 calc PR B -1
H10B H 0.3389 0.0168 0.5475 0.056 Uiso 0.50 1 calc PR B -1
C101 C 0.5114(17) 0.0646(8) 0.5363(8) 0.071(5) Uani 0.50 1 d PU B -1
H10C H 0.4609 0.0985 0.5186 0.085 Uiso 0.50 1 calc PR B -1
H10D H 0.5453 0.0771 0.5756 0.085 Uiso 0.50 1 calc PR B -1
C102 C 0.621(2) 0.0457(11) 0.4966(12) 0.101(7) Uani 0.50 1 d PDU B -1
H10E H 0.6947 0.0292 0.5201 0.122 Uiso 0.50 1 calc PR B -1
H10F H 0.6501 0.0805 0.4730 0.122 Uiso 0.50 1 calc PR B -1
C103 C 0.557(3) -0.0052(19) 0.4558(17) 0.178(13) Uani 0.50 1 d PDU B -1
H10G H 0.5367 0.0117 0.4163 0.214 Uiso 0.50 1 calc PR B -1
H10H H 0.6178 -0.0394 0.4516 0.214 Uiso 0.50 1 calc PR B -1

loop_
_atom_site_aniso_label
_atom_site_aniso_U_11
_atom_site_aniso_U_22
_atom_site_aniso_U_33
_atom_site_aniso_U_23
_atom_site_aniso_U_13
_atom_site_aniso_U_12
Yb1 0.02262(13) 0.03835(16) 0.01982(12) -0.00378(11) 0.00495(8) 0.00326(10)
Si1 0.0211(7) 0.0282(9) 0.0163(6) -0.0007(6) 0.0021(5) 0.0014(6)
O1 0.040(2) 0.040(3) 0.027(2) -0.0011(18) 0.0110(16) 0.0139(18)
O2 0.0263(19) 0.040(3) 0.037(2) -0.0007(19) 0.0082(15) -0.0001(17)
N1 0.023(2) 0.023(2) 0.021(2) -0.0008(18) 0.0025(16) 0.0015(18)
C4 0.034(3) 0.025(3) 0.028(3) 0.002(2) -0.006(2) 0.001(2)
C5 0.027(3) 0.024(3) 0.029(3) -0.003(2) 0.001(2) 0.004(2)
C6 0.023(2) 0.025(3) 0.021(2) 0.001(2) 0.0025(19) 0.001(2)
C1 0.014(2) 0.026(3) 0.017(2) 0.003(2) 0.0022(17) -0.001(2)
C2 0.023(2) 0.024(3) 0.023(2) -0.002(2) 0.0000(19) -0.003(2)
C3 0.035(3) 0.032(3) 0.018(2) 0.005(2) -0.007(2) 0.000(2)
C7 0.065(4) 0.034(4) 0.032(3) 0.001(3) -0.008(3) 0.012(3)
C8 0.062(5) 0.061(5) 0.065(5) 0.014(4) -0.014(4) 0.013(4)
C9 0.082(5) 0.039(4) 0.056(4) 0.017(4) 0.001(4) 0.003(4)
C10 0.033(3) 0.032(3) 0.017(2) -0.003(2) 0.001(2) 0.002(2)
C11 0.028(3) 0.035(3) 0.017(2) -0.004(2) -0.0070(19) 0.006(2)
C12 0.035(3) 0.033(3) 0.022(3) -0.002(2) -0.001(2) 0.007(3)
C13 0.043(3) 0.039(4) 0.025(3) -0.006(3) -0.004(2) 0.007(3)
C14 0.040(3) 0.039(4) 0.042(4) -0.007(3) -0.008(3) -0.002(3)
C15 0.028(3) 0.045(4) 0.040(3) -0.003(3) -0.005(2) 0.001(3)
C16 0.027(3) 0.034(4) 0.027(3) -0.005(2) 0.000(2) 0.005(2)
C17 0.030(3) 0.034(3) 0.016(2) 0.003(2) -0.0002(19) 0.008(2)
C18 0.045(3) 0.045(4) 0.017(3) 0.005(3) 0.002(2) 0.008(3)
C19 0.055(4) 0.044(4) 0.025(3) 0.001(3) 0.013(3) 0.015(3)
C20 0.047(4) 0.047(4) 0.042(4) 0.011(3) 0.023(3) 0.010(3)
C21 0.035(3) 0.049(4) 0.036(3) 0.005(3) 0.009(2) -0.001(3)
C22 0.038(3) 0.039(4) 0.021(3) 0.003(3) 0.001(2) 0.004(3)
C23 0.024(2) 0.021(3) 0.020(2) -0.001(2) 0.0016(19) 0.001(2)
C24 0.029(3) 0.025(3) 0.017(2) 0.003(2) 0.0064(19) 0.004(2)
C29 0.027(3) 0.031(3) 0.026(3) 0.001(2) 0.009(2) 0.004(2)
C28 0.039(3) 0.042(4) 0.030(3) -0.008(3) 0.010(2) 0.009(3)
C27 0.032(3) 0.054(4) 0.028(3) -0.001(3) 0.009(2) 0.017(3)
C26 0.022(3) 0.060(5) 0.035(3) 0.009(3) 0.010(2) 0.005(3)
C25 0.030(3) 0.037(4) 0.029(3) 0.003(3) 0.008(2) 0.000(2)
C34 0.027(3) 0.040(4) 0.027(3) -0.006(3) -0.005(2) 0.004(3)
C35 0.032(3) 0.027(3) 0.017(2) -0.006(2) 0.005(2) 0.002(2)
C30 0.029(3) 0.022(3) 0.021(2) -0.004(2) 0.0064(19) 0.003(2)
C31 0.027(3) 0.032(3) 0.021(3) 0.001(2) 0.001(2) 0.000(2)
C32 0.030(3) 0.035(4) 0.032(3) 0.002(3) 0.010(2) -0.002(2)
C33 0.026(3) 0.034(4) 0.037(3) -0.010(3) 0.000(2) -0.002(2)
C37 0.030(3) 0.032(3) 0.035(3) 0.002(3) 0.008(2) -0.005(2)
C36 0.027(3) 0.031(3) 0.018(2) -0.004(2) 0.0066(19) -0.005(2)
C41 0.035(3) 0.037(4) 0.033(3) 0.005(3) 0.001(2) -0.003(3)
C40 0.054(4) 0.039(4) 0.032(3) 0.005(3) 0.014(3) -0.016(3)
C39 0.029(3) 0.043(4) 0.044(3) -0.004(3) 0.008(2) -0.008(3)
C38 0.031(3) 0.041(4) 0.048(4) 0.001(3) 0.005(3) -0.002(3)
C42 0.029(3) 0.027(3) 0.023(3) 0.005(2) 0.004(2) 0.005(2)
C43 0.033(3) 0.028(3) 0.033(3) -0.007(3) 0.000(2) 0.001(2)
C44 0.039(3) 0.037(4) 0.034(3) -0.007(3) 0.000(2) -0.004(3)
C45 0.045(3) 0.027(3) 0.032(3) 0.001(3) 0.010(2) 0.010(3)
C46 0.047(4) 0.043(4) 0.033(3) -0.001(3) -0.008(3) 0.016(3)
C47 0.047(3) 0.037(4) 0.027(3) -0.007(3) -0.005(2) 0.009(3)
C48 0.036(3) 0.013(3) 0.021(2) 0.002(2) 0.002(2) 0.001(2)
C49 0.036(3) 0.026(3) 0.022(3) -0.002(2) 0.006(2) -0.006(2)
C50 0.056(4) 0.036(4) 0.019(3) 0.002(3) 0.003(2) -0.003(3)
C51 0.059(4) 0.041(4) 0.021(3) 0.003(3) -0.015(3) 0.000(3)
C52 0.033(3) 0.037(4) 0.035(3) -0.002(3) -0.006(2) 0.003(3)
C53 0.028(3) 0.035(4) 0.022(3) 0.006(2) -0.002(2) 0.002(2)
C54 0.056(4) 0.054(4) 0.026(3) 0.001(3) 0.008(3) 0.000(3)
C55 0.037(3) 0.062(5) 0.029(3) -0.005(3) 0.011(2) 0.004(3)
C56 0.037(3) 0.035(4) 0.047(4) -0.006(3) 0.006(3) 0.003(3)
C57 0.039(3) 0.035(4) 0.045(4) 0.007(3) 0.015(3) 0.002(3)
C58 0.028(3) 0.055(4) 0.051(4) -0.005(3) 0.016(3) -0.002(3)
C59 0.036(4) 0.046(4) 0.089(6) 0.004(4) 0.014(3) -0.007(3)
C60 0.039(4) 0.049(5) 0.080(5) -0.013(4) 0.017(3) -0.006(3)
C61 0.041(3) 0.046(4) 0.032(3) -0.011(3) 0.011(2) -0.007(3)
O200 0.19(2) 0.19(2) 0.100(16) 0.069(18) -0.007(15) -0.04(2)
C200 0.069(18) 0.132(19) 0.09(2) 0.034(15) 0.025(15) 0.008(14)
C201 0.063(10) 0.082(14) 0.060(12) 0.018(11) -0.030(9) -0.026(10)
C202 0.042(10) 0.12(2) 0.069(13) -0.007(14) -0.008(9) -0.004(11)
C203 0.11(2) 0.14(2) 0.083(19) 0.069(16) 0.020(17) -0.013(19)
O100 0.137(15) 0.113(15) 0.176(17) -0.004(13) 0.045(12) -0.001(11)
C100 0.047(7) 0.040(9) 0.055(8) 0.014(7) 0.027(6) 0.021(6)
C101 0.090(11) 0.044(10) 0.081(11) -0.002(9) 0.030(9) -0.001(8)
C102 0.087(13) 0.087(16) 0.133(17) 0.031(14) 0.036(12) -0.001(11)
C103 0.177(14) 0.177(15) 0.181(15) 0.000(7) 0.014(7) -0.001(7)

loop_
_atom_type_symbol
_atom_type_description
_atom_type_scat_dispersion_real
_atom_type_scat_dispersion_imag
_atom_type_scat_source
C C 0.0033 0.0016 'International Tables Vol C Tables 4.2.6.8 and 6.1.1.4'
H H 0.0000 0.0000 'International Tables Vol C Tables 4.2.6.8 and 6.1.1.4'
N N 0.0061 0.0033 'International Tables Vol C Tables 4.2.6.8 and 6.1.1.4'
O O 0.0106 0.0060 'International Tables Vol C Tables 4.2.6.8 and 6.1.1.4'
Si Si 0.0817 0.0704 'International Tables Vol C Tables 4.2.6.8 and 6.1.1.4'
Yb Yb -0.3850 5.5486 'International Tables Vol C Tables 4.2.6.8 and 6.1.1.4'

loop_
_geom_angle_atom_site_label_1
_geom_angle_atom_site_label_2
_geom_angle_atom_site_label_3
_geom_angle
N1 Yb1 O2 92.38(13)
N1 Yb1 O1 171.82(12)
O2 Yb1 O1 83.49(12)
N1 Yb1 C10 72.72(14)
O2 Yb1 C10 115.57(15)
O1 Yb1 C10 115.43(14)
N1 Yb1 C11 80.43(14)
O2 Yb1 C11 146.38(15)
O1 Yb1 C11 106.87(13)
C10 Yb1 C11 30.97(16)
N1 Yb1 C42 65.13(14)
O2 Yb1 C42 106.18(13)
O1 Yb1 C42 109.20(13)
C10 Yb1 C42 120.70(15)
C11 Yb1 C42 100.44(15)
N1 Yb1 C17 94.59(14)
O2 Yb1 C17 95.33(14)
O1 Yb1 C17 92.82(13)
C10 Yb1 C17 29.82(14)
C11 Yb1 C17 53.15(15)
C42 Yb1 C17 150.51(13)
N1 Yb1 C12 106.25(14)
O2 Yb1 C12 152.35(14)
O1 Yb1 C12 80.19(13)
C10 Yb1 C12 54.22(16)
C11 Yb1 C12 28.56(14)
C42 Yb1 C12 100.23(15)
C17 Yb1 C12 63.55(15)
N1 Yb1 C43 78.30(14)
O2 Yb1 C43 131.43(13)
O1 Yb1 C43 99.14(14)
C10 Yb1 C43 106.90(16)
C11 Yb1 C43 79.51(15)
C42 Yb1 C43 27.19(14)
C17 Yb1 C43 132.57(14)
C12 Yb1 C43 73.55(15)
N1 Yb1 C1 23.21(13)
O2 Yb1 C1 93.78(12)
O1 Yb1 C1 163.72(12)
C10 Yb1 C1 51.55(13)
C11 Yb1 C1 67.22(13)
C42 Yb1 C1 87.00(13)
C17 Yb1 C1 71.39(12)
C12 Yb1 C1 95.67(13)
C43 Yb1 C1 94.70(13)
N1 Yb1 Si1 29.40(10)
O2 Yb1 Si1 97.37(9)
O1 Yb1 Si1 144.10(9)
C10 Yb1 Si1 96.66(11)
C11 Yb1 Si1 92.19(10)
C42 Yb1 Si1 35.96(10)
C17 Yb1 Si1 122.63(10)
C12 Yb1 Si1 108.93(11)
C43 Yb1 Si1 53.95(10)
C1 Yb1 Si1 52.14(8)
N1 Si1 C48 119.6(2)
N1 Si1 C36 115.8(2)
C48 Si1 C36 107.2(2)
N1 Si1 C42 105.0(2)
C48 Si1 C42 103.2(2)
C36 Si1 C42 104.1(2)
N1 Si1 Yb1 43.90(14)
C48 Si1 Yb1 122.00(16)
C36 Si1 Yb1 130.44(15)
C42 Si1 Yb1 61.58(15)
C57 O1 C54 109.2(4)
C57 O1 Yb1 124.5(3)
C54 O1 Yb1 126.2(3)
C61 O2 C58 108.4(4)
C61 O2 Yb1 123.1(3)
C58 O2 Yb1 122.7(3)
C1 N1 Si1 135.8(3)
C1 N1 Yb1 115.1(3)
Si1 N1 Yb1 106.7(2)
C5 C4 C3 116.0(5)
C5 C4 C7 119.7(5)
C3 C4 C7 124.2(5)
C4 C5 C6 123.5(5)
C4 C5 H5 118.3
C6 C5 H5 118.3
C5 C6 C1 120.6(4)
C5 C6 C23 118.1(4)
C1 C6 C23 121.1(4)
N1 C1 C6 125.2(4)
N1 C1 C2 118.9(4)
C6 C1 C2 115.8(4)
N1 C1 Yb1 41.7(2)
C6 C1 Yb1 157.4(3)
C2 C1 Yb1 79.7(3)
C3 C2 C1 120.4(5)
C3 C2 C10 117.9(4)
C1 C2 C10 121.6(4)
C4 C3 C2 123.4(5)
C4 C3 H3 118.3
C2 C3 H3 118.3
C8 C7 C9 113.8(6)
C8 C7 C4 115.8(5)
C9 C7 C4 109.7(5)
C8 C7 H7 105.5
C9 C7 H7 105.5
C4 C7 H7 105.5
C7 C8 H8A 109.5
C7 C8 H8B 109.5
H8A C8 H8B 109.5
C7 C8 H8C 109.5
H8A C8 H8C 109.5
H8B C8 H8C 109.5
C7 C9 H9A 109.5
C7 C9 H9B 109.5
H9A C9 H9B 109.5
C7 C9 H9C 109.5
H9A C9 H9C 109.5
H9B C9 H9C 109.5
C11 C10 C17 124.2(4)
C11 C10 C2 119.0(4)
C17 C10 C2 115.9(5)
C11 C10 Yb1 84.5(3)
C17 C10 Yb1 90.7(3)
C2 C10 Yb1 105.4(3)
C16 C11 C12 114.9(5)
C16 C11 C10 120.6(5)
C12 C11 C10 124.2(5)
C16 C11 Yb1 120.9(3)
C12 C11 Yb1 83.2(3)
C10 C11 Yb1 64.6(3)
C13 C12 C11 121.9(5)
C13 C12 Yb1 128.5(4)
C11 C12 Yb1 68.2(3)
C13 C12 H12 119.1
C11 C12 H12 119.1
Yb1 C12 H12 75.0
C12 C13 C14 122.0(5)
C12 C13 H13 119.0
C14 C13 H13 119.0
C13 C14 C15 117.2(6)
C13 C14 H14 121.4
C15 C14 H14 121.4
C16 C15 C14 121.9(5)
C16 C15 H15 119.1
C14 C15 H15 119.1
C15 C16 C11 122.1(5)
C15 C16 H16 119.0
C11 C16 H16 119.0
C18 C17 C22 115.3(5)
C18 C17 C10 124.3(5)
C22 C17 C10 120.4(4)
C18 C17 Yb1 117.0(4)
C22 C17 Yb1 95.7(3)
C10 C17 Yb1 59.5(3)
C19 C18 C17 122.3(6)
C19 C18 H18 118.9
C17 C18 H18 118.9
C18 C19 C20 120.6(5)
C18 C19 H19 119.7
C20 C19 H19 119.7
C19 C20 C21 119.0(5)
C19 C20 H20 120.5
C21 C20 H20 120.5
C22 C21 C20 120.5(6)
C22 C21 H21 119.8
C20 C21 H21 119.8
C21 C22 C17 122.2(5)
C21 C22 H22 118.9
C17 C22 H22 118.9
C6 C23 C30 111.9(4)
C6 C23 C24 112.6(4)
C30 C23 C24 111.2(4)
C6 C23 H23 106.9
C30 C23 H23 106.9
C24 C23 H23 106.9
C25 C24 C29 118.4(5)
C25 C24 C23 119.0(5)
C29 C24 C23 122.6(4)
C24 C29 C28 121.1(5)
C24 C29 H29 119.4
C28 C29 H29 119.4
C27 C28 C29 119.8(6)
C27 C28 H28 120.1
C29 C28 H28 120.1
C26 C27 C28 119.7(5)
C26 C27 H27 120.2
C28 C27 H27 120.2
C27 C26 C25 120.2(5)
C27 C26 H26 119.9
C25 C26 H26 119.9
C24 C25 C26 120.7(6)
C24 C25 H25 119.6
C26 C25 H25 119.6
C35 C34 C33 119.8(5)
C35 C34 H34 120.1
C33 C34 H34 120.1
C34 C35 C30 121.7(5)
C34 C35 H35 119.2
C30 C35 H35 119.2
C31 C30 C35 117.6(5)
C31 C30 C23 122.5(4)
C35 C30 C23 119.8(4)
C32 C31 C30 120.8(5)
C32 C31 H31 119.6
C30 C31 H31 119.6
C33 C32 C31 120.7(5)
C33 C32 H32 119.7
C31 C32 H32 119.7
C32 C33 C34 119.3(5)
C32 C33 H33 120.3
C34 C33 H33 120.3
C36 C37 C38 122.3(5)
C36 C37 H37 118.8
C38 C37 H37 118.8
C37 C36 C41 117.0(4)
C37 C36 Si1 121.9(4)
C41 C36 Si1 121.1(4)
C40 C41 C36 120.6(5)
C40 C41 H41 119.7
C36 C41 H41 119.7
C39 C40 C41 121.0(6)
C39 C40 H40 119.5
C41 C40 H40 119.5
C40 C39 C38 119.8(5)
C40 C39 H39 120.1
C38 C39 H39 120.1
C39 C38 C37 119.1(5)
C39 C38 H38 120.4
C37 C38 H38 120.4
C47 C42 C43 115.8(5)
C47 C42 Si1 126.1(4)
C43 C42 Si1 117.7(4)
C47 C42 Yb1 110.7(3)
C43 C42 Yb1 82.7(3)
Si1 C42 Yb1 82.46(18)
C44 C43 C42 121.8(5)
C44 C43 Yb1 116.3(4)
C42 C43 Yb1 70.1(3)
C44 C43 H43 119.1
C42 C43 H43 119.1
Yb1 C43 H43 83.9
C45 C44 C43 120.7(5)
C45 C44 H44 119.6
C43 C44 H44 119.6
C46 C45 C44 118.8(5)
C46 C45 H45 120.6
C44 C45 H45 120.6
C45 C46 C47 120.3(5)
C45 C46 H46 119.9
C47 C46 H46 119.9
C46 C47 C42 122.6(5)
C46 C47 H47 118.7
C42 C47 H47 118.7
C49 C48 C53 116.3(4)
C49 C48 Si1 123.9(4)
C53 C48 Si1 119.8(4)
C48 C49 C50 122.2(5)
C48 C49 H49 118.9
C50 C49 H49 118.9
C51 C50 C49 120.1(5)
C51 C50 H50 119.9
C49 C50 H50 119.9
C50 C51 C52 119.3(5)
C50 C51 H51 120.4
C52 C51 H51 120.4
C53 C52 C51 119.8(5)
C53 C52 H52 120.1
C51 C52 H52 120.1
C52 C53 C48 122.3(5)
C52 C53 H53 118.8
C48 C53 H53 118.8
O1 C54 C55 104.6(5)
O1 C54 H54A 110.8
C55 C54 H54A 110.8
O1 C54 H54B 110.8
C55 C54 H54B 110.8
H54A C54 H54B 108.9
C54 C55 C56 102.8(5)
C54 C55 H55A 111.2
C56 C55 H55A 111.2
C54 C55 H55B 111.2
C56 C55 H55B 111.2
H55A C55 H55B 109.1
C55 C56 C57 101.7(5)
C55 C56 H56A 111.4
C57 C56 H56A 111.4
C55 C56 H56B 111.4
C57 C56 H56B 111.4
H56A C56 H56B 109.3
O1 C57 C56 106.5(5)
O1 C57 H57A 110.4
C56 C57 H57A 110.4
O1 C57 H57B 110.4
C56 C57 H57B 110.4
H57A C57 H57B 108.6
O2 C58 C59 105.3(5)
O2 C58 H58A 110.7
C59 C58 H58A 110.7
O2 C58 H58B 110.7
C59 C58 H58B 110.7
H58A C58 H58B 108.8
C60 C59 C58 104.6(5)
C60 C59 H59A 110.8
C58 C59 H59A 110.8
C60 C59 H59B 110.8
C58 C59 H59B 110.8
H59A C59 H59B 108.9
C59 C60 C61 103.2(5)
C59 C60 H60A 111.1
C61 C60 H60A 111.1
C59 C60 H60B 111.1
C61 C60 H60B 111.1
H60A C60 H60B 109.1
O2 C61 C60 106.3(4)
O2 C61 H61A 110.5
C60 C61 H61A 110.5
O2 C61 H61B 110.5
C60 C61 H61B 110.5
H61A C61 H61B 108.7
C203 O200 C200 113(2)
C201 C200 O200 105(2)
C201 C200 H20B 110.8
O200 C200 H20B 110.8
C201 C200 H20A 110.8
O200 C200 H20A 110.8
H20B C200 H20A 108.9
C202 C201 C200 105(3)
C202 C201 H20C 110.7
C200 C201 H20C 110.7
C202 C201 H20D 110.7
C200 C201 H20D 110.7
H20C C201 H20D 108.8
C201 C202 C203 115(2)
C201 C202 H20E 108.5
C203 C202 H20E 108.5
C201 C202 H20F 108.5
C203 C202 H20F 108.5
H20E C202 H20F 107.5
O200 C203 C202 96(2)
O200 C203 H20G 112.5
C202 C203 H20G 112.5
O200 C203 H20H 112.5
C202 C203 H20H 112.5
H20G C203 H20H 110.0
C100 O100 C103 104.9(17)
O100 C100 C101 108.5(12)
O100 C100 H10A 110.0
C101 C100 H10A 110.0
O100 C100 H10B 110.0
C101 C100 H10B 110.0
H10A C100 H10B 108.4
C102 C101 C100 103.4(15)
C102 C101 H10C 111.1
C100 C101 H10C 111.1
C102 C101 H10D 111.1
C100 C101 H10D 111.1
H10C C101 H10D 109.0
C101 C102 C103 103(2)
C101 C102 H10E 111.1
C103 C102 H10E 111.1
C101 C102 H10F 111.1
C103 C102 H10F 111.1
H10E C102 H10F 109.0
O100 C103 C102 110(2)
O100 C103 H10G 109.8
C102 C103 H10G 109.8
O100 C103 H10H 109.8
C102 C103 H10H 109.8
H10G C103 H10H 108.2

loop_
_geom_bond_atom_site_label_1
_geom_bond_atom_site_label_2
_geom_bond_distance
Yb1 N1 2.357(4)
Yb1 O2 2.415(4)
Yb1 O1 2.443(3)
Yb1 C10 2.530(5)
Yb1 C11 2.789(5)
Yb1 C42 2.888(5)
Yb1 C17 2.937(5)
Yb1 C12 2.981(5)
Yb1 C43 3.046(5)
Yb1 C1 3.208(5)
Yb1 Si1 3.2556(13)
Si1 N1 1.669(4)
Si1 C48 1.891(5)
Si1 C36 1.895(5)
Si1 C42 1.928(5)
O1 C57 1.424(7)
O1 C54 1.472(6)
O2 C61 1.458(7)
O2 C58 1.463(6)
N1 C1 1.396(6)
C4 C5 1.385(7)
C4 C3 1.388(7)
C4 C7 1.521(8)
C5 C6 1.392(7)
C5 H5 0.9500
C6 C1 1.429(7)
C6 C23 1.525(6)
C1 C2 1.434(6)
C2 C3 1.393(7)
C2 C10 1.508(7)
C3 H3 0.9500
C7 C8 1.503(8)
C7 C9 1.516(9)
C7 H7 1.0000
C8 H8A 0.9800
C8 H8B 0.9800
C8 H8C 0.9800
C9 H9A 0.9800
C9 H9B 0.9800
C9 H9C 0.9800
C10 C11 1.442(7)
C10 C17 1.461(7)
C11 C16 1.414(7)
C11 C12 1.435(7)
C12 C13 1.378(8)
C12 H12 0.9500
C13 C14 1.380(8)
C13 H13 0.9500
C14 C15 1.403(8)
C14 H14 0.9500
C15 C16 1.375(8)
C15 H15 0.9500
C16 H16 0.9500
C17 C18 1.412(7)
C17 C22 1.418(8)
C18 C19 1.378(8)
C18 H18 0.9500
C19 C20 1.384(9)
C19 H19 0.9500
C20 C21 1.389(8)
C20 H20 0.9500
C21 C22 1.377(7)
C21 H21 0.9500
C22 H22 0.9500
C23 C30 1.531(7)
C23 C24 1.534(6)
C23 H23 1.0000
C24 C25 1.380(7)
C24 C29 1.385(7)
C29 C28 1.388(7)
C29 H29 0.9500
C28 C27 1.379(8)
C28 H28 0.9500
C27 C26 1.376(8)
C27 H27 0.9500
C26 C25 1.393(7)
C26 H26 0.9500
C25 H25 0.9500
C34 C35 1.383(7)
C34 C33 1.385(8)
C34 H34 0.9500
C35 C30 1.397(7)
C35 H35 0.9500
C30 C31 1.391(7)
C31 C32 1.388(7)
C31 H31 0.9500
C32 C33 1.382(7)
C32 H32 0.9500
C33 H33 0.9500
C37 C36 1.387(7)
C37 C38 1.401(7)
C37 H37 0.9500
C36 C41 1.402(7)
C41 C40 1.391(7)
C41 H41 0.9500
C40 C39 1.371(8)
C40 H40 0.9500
C39 C38 1.377(8)
C39 H39 0.9500
C38 H38 0.9500
C42 C47 1.387(7)
C42 C43 1.403(7)
C43 C44 1.382(8)
C43 H43 0.9500
C44 C45 1.378(8)
C44 H44 0.9500
C45 C46 1.374(8)
C45 H45 0.9500
C46 C47 1.385(8)
C46 H46 0.9500
C47 H47 0.9500
C48 C49 1.391(7)
C48 C53 1.401(7)
C49 C50 1.398(7)
C49 H49 0.9500
C50 C51 1.376(8)
C50 H50 0.9500
C51 C52 1.397(8)
C51 H51 0.9500
C52 C53 1.386(7)
C52 H52 0.9500
C53 H53 0.9500
C54 C55 1.493(8)
C54 H54A 0.9900
C54 H54B 0.9900
C55 C56 1.514(8)
C55 H55A 0.9900
C55 H55B 0.9900
C56 C57 1.526(8)
C56 H56A 0.9900
C56 H56B 0.9900
C57 H57A 0.9900
C57 H57B 0.9900
C58 C59 1.503(9)
C58 H58A 0.9900
C58 H58B 0.9900
C59 C60 1.480(9)
C59 H59A 0.9900
C59 H59B 0.9900
C60 C61 1.499(8)
C60 H60A 0.9900
C60 H60B 0.9900
C61 H61A 0.9900
C61 H61B 0.9900
O200 C203 1.488(19)
O200 C200 1.524(18)
C200 C201 1.42(4)
C200 H20B 0.9900
C200 H20A 0.9900
C201 C202 1.41(4)
C201 H20C 0.9900
C201 H20D 0.9900
C202 C203 1.52(3)
C202 H20E 0.9900
C202 H20F 0.9900
C203 H20G 0.9900
C203 H20H 0.9900
O100 C100 1.508(16)
O100 C103 1.509(19)
C100 C101 1.55(2)
C100 H10A 0.9900
C100 H10B 0.9900
C101 C102 1.54(3)
C101 H10C 0.9900
C101 H10D 0.9900
C102 C103 1.585(19)
C102 H10E 0.9900
C102 H10F 0.9900
C103 H10G 0.9900
C103 H10H 0.9900

loop_
_geom_torsion_atom_site_label_1
_geom_torsion_atom_site_label_2
_geom_torsion_atom_site_label_3
_geom_torsion_atom_site_label_4
_geom_torsion
O2 Yb1 Si1 N1 81.7(2)
O1 Yb1 Si1 N1 170.8(2)
C10 Yb1 Si1 N1 -35.3(2)
C11 Yb1 Si1 N1 -66.0(2)
C42 Yb1 Si1 N1 -170.8(3)
C17 Yb1 Si1 N1 -19.5(2)
C12 Yb1 Si1 N1 -89.6(2)
C43 Yb1 Si1 N1 -141.3(2)
C1 Yb1 Si1 N1 -7.4(2)
N1 Yb1 Si1 C48 -100.9(3)
O2 Yb1 Si1 C48 -19.2(2)
O1 Yb1 Si1 C48 69.8(2)
C10 Yb1 Si1 C48 -136.2(2)
C11 Yb1 Si1 C48 -166.9(2)
C42 Yb1 Si1 C48 88.2(3)
C17 Yb1 Si1 C48 -120.4(2)
C12 Yb1 Si1 C48 169.4(2)
C43 Yb1 Si1 C48 117.7(2)
C1 Yb1 Si1 C48 -108.3(2)
N1 Yb1 Si1 C36 86.5(3)
O2 Yb1 Si1 C36 168.2(2)
O1 Yb1 Si1 C36 -102.8(3)
C10 Yb1 Si1 C36 51.2(3)
C11 Yb1 Si1 C36 20.5(3)
C42 Yb1 Si1 C36 -84.4(3)
C17 Yb1 Si1 C36 67.0(3)
C12 Yb1 Si1 C36 -3.2(3)
C43 Yb1 Si1 C36 -54.9(3)
C1 Yb1 Si1 C36 79.1(3)
N1 Yb1 Si1 C42 170.8(3)
O2 Yb1 Si1 C42 -107.46(19)
O1 Yb1 Si1 C42 -18.4(2)
C10 Yb1 Si1 C42 135.6(2)
C11 Yb1 Si1 C42 104.8(2)
C17 Yb1 Si1 C42 151.4(2)
C12 Yb1 Si1 C42 81.2(2)
C43 Yb1 Si1 C42 29.5(2)
C1 Yb1 Si1 C42 163.5(2)
N1 Yb1 O1 C57 32.1(12)
O2 Yb1 O1 C57 92.0(4)
C10 Yb1 O1 C57 -152.7(4)
C11 Yb1 O1 C57 -120.7(4)
C42 Yb1 O1 C57 -12.9(4)
C17 Yb1 O1 C57 -172.9(4)
C12 Yb1 O1 C57 -110.4(4)
C43 Yb1 O1 C57 -39.0(4)
C1 Yb1 O1 C57 173.2(4)
Si1 Yb1 O1 C57 -1.6(5)
N1 Yb1 O1 C54 -151.6(9)
O2 Yb1 O1 C54 -91.7(4)
C10 Yb1 O1 C54 23.6(5)
C11 Yb1 O1 C54 55.6(4)
C42 Yb1 O1 C54 163.4(4)
C17 Yb1 O1 C54 3.4(4)
C12 Yb1 O1 C54 65.9(4)
C43 Yb1 O1 C54 137.3(4)
C1 Yb1 O1 C54 -10.5(7)
Si1 Yb1 O1 C54 174.7(3)
N1 Yb1 O2 C61 -18.3(4)
O1 Yb1 O2 C61 168.8(4)
C10 Yb1 O2 C61 53.7(4)
C11 Yb1 O2 C61 57.9(5)
C42 Yb1 O2 C61 -83.1(4)
C17 Yb1 O2 C61 76.5(4)
C12 Yb1 O2 C61 114.7(4)
C43 Yb1 O2 C61 -94.8(4)
C1 Yb1 O2 C61 4.9(4)
Si1 Yb1 O2 C61 -47.4(4)
N1 Yb1 O2 C58 -168.5(4)
O1 Yb1 O2 C58 18.6(4)
C10 Yb1 O2 C58 -96.5(4)
C11 Yb1 O2 C58 -92.3(5)
C42 Yb1 O2 C58 126.7(4)
C17 Yb1 O2 C58 -73.7(4)
C12 Yb1 O2 C58 -35.5(6)
C43 Yb1 O2 C58 115.0(4)
C1 Yb1 O2 C58 -145.3(4)
Si1 Yb1 O2 C58 162.4(4)
C48 Si1 N1 C1 -92.7(5)
C36 Si1 N1 C1 38.0(5)
C42 Si1 N1 C1 152.2(5)
Yb1 Si1 N1 C1 160.5(6)
C48 Si1 N1 Yb1 106.8(2)
C36 Si1 N1 Yb1 -122.5(2)
C42 Si1 N1 Yb1 -8.3(2)
O2 Yb1 N1 C1 94.1(3)
O1 Yb1 N1 C1 153.5(8)
C10 Yb1 N1 C1 -22.0(3)
C11 Yb1 N1 C1 -52.9(3)
C42 Yb1 N1 C1 -159.2(4)
C17 Yb1 N1 C1 -1.5(3)
C12 Yb1 N1 C1 -65.3(3)
C43 Yb1 N1 C1 -134.1(3)
Si1 Yb1 N1 C1 -165.1(4)
O2 Yb1 N1 Si1 -100.84(19)
O1 Yb1 N1 Si1 -41.4(10)
C10 Yb1 N1 Si1 143.1(2)
C11 Yb1 N1 Si1 112.2(2)
C42 Yb1 N1 Si1 5.91(17)
C17 Yb1 N1 Si1 163.62(19)
C12 Yb1 N1 Si1 99.9(2)
C43 Yb1 N1 Si1 31.05(19)
C1 Yb1 N1 Si1 165.1(4)
C3 C4 C5 C6 -1.6(8)
C7 C4 C5 C6 -179.8(5)
C4 C5 C6 C1 -2.7(8)
C4 C5 C6 C23 172.4(5)
Si1 N1 C1 C6 45.6(7)
Yb1 N1 C1 C6 -155.0(4)
Si1 N1 C1 C2 -137.1(4)
Yb1 N1 C1 C2 22.2(5)
Si1 N1 C1 Yb1 -159.3(6)
C5 C6 C1 N1 -178.1(4)
C23 C6 C1 N1 7.0(7)
C5 C6 C1 C2 4.6(7)
C23 C6 C1 C2 -170.3(4)
C5 C6 C1 Yb1 134.9(7)
C23 C6 C1 Yb1 -40.1(11)
O2 Yb1 C1 N1 -87.2(3)
O1 Yb1 C1 N1 -166.9(4)
C10 Yb1 C1 N1 152.8(4)
C11 Yb1 C1 N1 121.5(3)
C42 Yb1 C1 N1 18.8(3)
C17 Yb1 C1 N1 178.4(3)
C12 Yb1 C1 N1 118.8(3)
C43 Yb1 C1 N1 44.9(3)
Si1 Yb1 C1 N1 9.2(3)
N1 Yb1 C1 C6 63.9(8)
O2 Yb1 C1 C6 -23.3(9)
O1 Yb1 C1 C6 -103.0(9)
C10 Yb1 C1 C6 -143.3(9)
C11 Yb1 C1 C6 -174.6(9)
C42 Yb1 C1 C6 82.8(9)
C17 Yb1 C1 C6 -117.6(9)
C12 Yb1 C1 C6 -177.2(9)
C43 Yb1 C1 C6 108.9(9)
Si1 Yb1 C1 C6 73.1(8)
N1 Yb1 C1 C2 -160.3(5)
O2 Yb1 C1 C2 112.5(3)
O1 Yb1 C1 C2 32.8(6)
C10 Yb1 C1 C2 -7.5(3)
C11 Yb1 C1 C2 -38.9(3)
C42 Yb1 C1 C2 -141.5(3)
C17 Yb1 C1 C2 18.1(3)
C12 Yb1 C1 C2 -41.5(3)
C43 Yb1 C1 C2 -115.4(3)
Si1 Yb1 C1 C2 -151.1(3)
N1 C1 C2 C3 -179.9(4)
C6 C1 C2 C3 -2.4(7)
Yb1 C1 C2 C3 -165.1(4)
N1 C1 C2 C10 -3.2(7)
C6 C1 C2 C10 174.3(4)
Yb1 C1 C2 C10 11.6(4)
C5 C4 C3 C2 3.9(8)
C7 C4 C3 C2 -178.0(5)
C1 C2 C3 C4 -1.9(8)
C10 C2 C3 C4 -178.8(5)
C5 C4 C7 C8 -151.5(6)
C3 C4 C7 C8 30.5(9)
C5 C4 C7 C9 78.1(7)
C3 C4 C7 C9 -99.9(6)
C3 C2 C10 C11 -106.1(5)
C1 C2 C10 C11 77.1(6)
C3 C2 C10 C17 63.1(6)
C1 C2 C10 C17 -113.7(5)
C3 C2 C10 Yb1 161.7(4)
C1 C2 C10 Yb1 -15.1(5)
N1 Yb1 C10 C11 -100.4(3)
O2 Yb1 C10 C11 175.4(3)
O1 Yb1 C10 C11 80.3(3)
C42 Yb1 C10 C11 -54.6(3)
C17 Yb1 C10 C11 124.3(4)
C12 Yb1 C10 C11 25.5(3)
C43 Yb1 C10 C11 -28.8(3)
C1 Yb1 C10 C11 -111.2(3)
Si1 Yb1 C10 C11 -83.1(3)
N1 Yb1 C10 C17 135.3(3)
O2 Yb1 C10 C17 51.1(3)
O1 Yb1 C10 C17 -43.9(3)
C11 Yb1 C10 C17 -124.3(4)
C42 Yb1 C10 C17 -178.8(3)
C12 Yb1 C10 C17 -98.8(3)
C43 Yb1 C10 C17 -153.1(3)
C1 Yb1 C10 C17 124.5(4)
Si1 Yb1 C10 C17 152.6(3)
N1 Yb1 C10 C2 18.2(3)
O2 Yb1 C10 C2 -66.1(3)
O1 Yb1 C10 C2 -161.1(3)
C11 Yb1 C10 C2 118.5(5)
C42 Yb1 C10 C2 64.0(4)
C17 Yb1 C10 C2 -117.2(5)
C12 Yb1 C10 C2 144.0(4)
C43 Yb1 C10 C2 89.7(3)
C1 Yb1 C10 C2 7.3(3)
Si1 Yb1 C10 C2 35.4(3)
C17 C10 C11 C16 -160.6(5)
C2 C10 C11 C16 7.7(7)
Yb1 C10 C11 C16 112.3(4)
C17 C10 C11 C12 26.0(8)
C2 C10 C11 C12 -165.8(5)
Yb1 C10 C11 C12 -61.1(5)
C17 C10 C11 Yb1 87.1(5)
C2 C10 C11 Yb1 -104.6(4)
N1 Yb1 C11 C16 -39.5(4)
O2 Yb1 C11 C16 -119.3(4)
O1 Yb1 C11 C16 136.7(4)
C10 Yb1 C11 C16 -111.8(5)
C42 Yb1 C11 C16 22.8(4)
C17 Yb1 C11 C16 -142.7(5)
C12 Yb1 C11 C16 115.0(6)
C43 Yb1 C11 C16 40.2(4)
C1 Yb1 C11 C16 -59.5(4)
Si1 Yb1 C11 C16 -12.5(4)
N1 Yb1 C11 C12 -154.6(3)
O2 Yb1 C11 C12 125.7(3)
O1 Yb1 C11 C12 21.7(3)
C10 Yb1 C11 C12 133.2(5)
C42 Yb1 C11 C12 -92.2(3)
C17 Yb1 C11 C12 102.3(3)
C43 Yb1 C11 C12 -74.8(3)
C1 Yb1 C11 C12 -174.5(3)
Si1 Yb1 C11 C12 -127.5(3)
N1 Yb1 C11 C10 72.3(3)
O2 Yb1 C11 C10 -7.5(4)
O1 Yb1 C11 C10 -111.5(3)
C42 Yb1 C11 C10 134.6(3)
C17 Yb1 C11 C10 -30.9(3)
C12 Yb1 C11 C10 -133.2(5)
C43 Yb1 C11 C10 152.0(3)
C1 Yb1 C11 C10 52.3(3)
Si1 Yb1 C11 C10 99.3(3)
C16 C11 C12 C13 1.7(7)
C10 C11 C12 C13 175.5(5)
Yb1 C11 C12 C13 122.7(5)
C16 C11 C12 Yb1 -121.0(4)
C10 C11 C12 Yb1 52.8(4)
N1 Yb1 C12 C13 -88.0(5)
O2 Yb1 C12 C13 141.5(4)
O1 Yb1 C12 C13 86.8(5)
C10 Yb1 C12 C13 -141.7(5)
C11 Yb1 C12 C13 -114.2(6)
C42 Yb1 C12 C13 -21.1(5)
C17 Yb1 C12 C13 -175.0(5)
C43 Yb1 C12 C13 -15.8(5)
C1 Yb1 C12 C13 -109.1(5)
Si1 Yb1 C12 C13 -57.2(5)
N1 Yb1 C12 C11 26.2(3)
O2 Yb1 C12 C11 -104.3(4)
O1 Yb1 C12 C11 -159.0(3)
C10 Yb1 C12 C11 -27.6(3)
C42 Yb1 C12 C11 93.1(3)
C17 Yb1 C12 C11 -60.8(3)
C43 Yb1 C12 C11 98.4(3)
C1 Yb1 C12 C11 5.1(3)
Si1 Yb1 C12 C11 56.9(3)
C11 C12 C13 C14 -0.8(8)
Yb1 C12 C13 C14 85.6(6)
C12 C13 C14 C15 -0.7(8)
C13 C14 C15 C16 1.2(8)
C14 C15 C16 C11 -0.2(8)
C12 C11 C16 C15 -1.2(7)
C10 C11 C16 C15 -175.2(5)
Yb1 C11 C16 C15 -98.4(5)
C11 C10 C17 C18 19.8(8)
C2 C10 C17 C18 -148.8(5)
Yb1 C10 C17 C18 103.6(5)
C11 C10 C17 C22 -161.5(5)
C2 C10 C17 C22 29.9(7)
Yb1 C10 C17 C22 -77.7(5)
C11 C10 C17 Yb1 -83.8(5)
C2 C10 C17 Yb1 107.6(4)
N1 Yb1 C17 C18 -158.0(4)
O2 Yb1 C17 C18 109.2(4)
O1 Yb1 C17 C18 25.5(4)
C10 Yb1 C17 C18 -115.7(5)
C11 Yb1 C17 C18 -83.6(4)
C42 Yb1 C17 C18 -113.6(4)
C12 Yb1 C17 C18 -52.1(4)
C43 Yb1 C17 C18 -79.7(4)
C1 Yb1 C17 C18 -158.6(4)
Si1 Yb1 C17 C18 -148.5(4)
N1 Yb1 C17 C22 79.8(3)
O2 Yb1 C17 C22 -13.0(3)
O1 Yb1 C17 C22 -96.8(3)
C10 Yb1 C17 C22 122.1(5)
C11 Yb1 C17 C22 154.2(4)
C42 Yb1 C17 C22 124.1(4)
C12 Yb1 C17 C22 -174.3(4)
C43 Yb1 C17 C22 158.1(3)
C1 Yb1 C17 C22 79.2(3)
Si1 Yb1 C17 C22 89.2(3)
N1 Yb1 C17 C10 -42.3(3)
O2 Yb1 C17 C10 -135.1(3)
O1 Yb1 C17 C10 141.1(3)
C11 Yb1 C17 C10 32.1(3)
C42 Yb1 C17 C10 2.0(5)
C12 Yb1 C17 C10 63.6(3)
C43 Yb1 C17 C10 36.0(4)
C1 Yb1 C17 C10 -42.9(3)
Si1 Yb1 C17 C10 -32.9(3)
C22 C17 C18 C19 1.8(8)
C10 C17 C18 C19 -179.5(5)
Yb1 C17 C18 C19 -109.5(5)
C17 C18 C19 C20 0.2(9)
C18 C19 C20 C21 -1.1(9)
C19 C20 C21 C22 -0.1(9)
C20 C21 C22 C17 2.3(9)
C18 C17 C22 C21 -3.0(8)
C10 C17 C22 C21 178.2(5)
Yb1 C17 C22 C21 120.5(5)
C5 C6 C23 C30 -90.8(5)
C1 C6 C23 C30 84.2(6)
C5 C6 C23 C24 35.2(6)
C1 C6 C23 C24 -149.7(4)
C6 C23 C24 C25 76.9(6)
C30 C23 C24 C25 -156.6(5)
C6 C23 C24 C29 -101.6(5)
C30 C23 C24 C29 24.9(6)
C25 C24 C29 C28 -1.1(8)
C23 C24 C29 C28 177.4(5)
C24 C29 C28 C27 0.0(8)
C29 C28 C27 C26 0.9(8)
C28 C27 C26 C25 -0.7(8)
C29 C24 C25 C26 1.3(8)
C23 C24 C25 C26 -177.2(5)
C27 C26 C25 C24 -0.5(8)
C33 C34 C35 C30 1.2(8)
C34 C35 C30 C31 -1.5(7)
C34 C35 C30 C23 -178.6(5)
C6 C23 C30 C31 28.6(7)
C24 C23 C30 C31 -98.3(5)
C6 C23 C30 C35 -154.5(4)
C24 C23 C30 C35 78.7(6)
C35 C30 C31 C32 0.5(7)
C23 C30 C31 C32 177.5(5)
C30 C31 C32 C33 0.8(8)
C31 C32 C33 C34 -1.1(8)
C35 C34 C33 C32 0.1(8)
C38 C37 C36 C41 0.5(8)
C38 C37 C36 Si1 179.1(4)
N1 Si1 C36 C37 -9.9(5)
C48 Si1 C36 C37 126.5(4)
C42 Si1 C36 C37 -124.6(4)
Yb1 Si1 C36 C37 -60.1(5)
N1 Si1 C36 C41 168.6(4)
C48 Si1 C36 C41 -55.0(5)
C42 Si1 C36 C41 53.9(5)
Yb1 Si1 C36 C41 118.4(4)
C37 C36 C41 C40 -0.4(8)
Si1 C36 C41 C40 -178.9(4)
C36 C41 C40 C39 -0.4(9)
C41 C40 C39 C38 1.0(9)
C40 C39 C38 C37 -0.9(9)
C36 C37 C38 C39 0.1(9)
N1 Si1 C42 C47 116.7(5)
C48 Si1 C42 C47 -9.3(5)
C36 Si1 C42 C47 -121.2(5)
Yb1 Si1 C42 C47 110.2(5)
N1 Si1 C42 C43 -71.0(4)
C48 Si1 C42 C43 163.0(4)
C36 Si1 C42 C43 51.1(4)
Yb1 Si1 C42 C43 -77.6(4)
N1 Si1 C42 Yb1 6.56(18)
C48 Si1 C42 Yb1 -119.45(17)
C36 Si1 C42 Yb1 128.66(17)
N1 Yb1 C42 C47 -130.7(4)
O2 Yb1 C42 C47 -45.7(4)
O1 Yb1 C42 C47 42.9(4)
C10 Yb1 C42 C47 -179.7(4)
C11 Yb1 C42 C47 155.0(4)
C17 Yb1 C42 C47 179.1(3)
C12 Yb1 C42 C47 126.0(4)
C43 Yb1 C42 C47 114.9(5)
C1 Yb1 C42 C47 -138.8(4)
Si1 Yb1 C42 C47 -125.8(5)
N1 Yb1 C42 C43 114.4(3)
O2 Yb1 C42 C43 -160.6(3)
O1 Yb1 C42 C43 -71.9(3)
C10 Yb1 C42 C43 65.4(3)
C11 Yb1 C42 C43 40.2(3)
C17 Yb1 C42 C43 64.2(4)
C12 Yb1 C42 C43 11.1(3)
C1 Yb1 C42 C43 106.4(3)
Si1 Yb1 C42 C43 119.4(4)
N1 Yb1 C42 Si1 -4.94(14)
O2 Yb1 C42 Si1 80.08(17)
O1 Yb1 C42 Si1 168.70(14)
C10 Yb1 C42 Si1 -53.9(2)
C11 Yb1 C42 Si1 -79.17(18)
C17 Yb1 C42 Si1 -55.1(4)
C12 Yb1 C42 Si1 -108.21(17)
C43 Yb1 C42 Si1 -119.4(4)
C1 Yb1 C42 Si1 -12.99(16)
C47 C42 C43 C44 -0.1(8)
Si1 C42 C43 C44 -173.2(4)
Yb1 C42 C43 C44 109.3(5)
C47 C42 C43 Yb1 -109.5(4)
Si1 C42 C43 Yb1 77.5(3)
N1 Yb1 C43 C44 -174.1(4)
O2 Yb1 C43 C44 -91.3(4)
O1 Yb1 C43 C44 -2.0(4)
C10 Yb1 C43 C44 118.3(4)
C11 Yb1 C43 C44 103.7(4)
C42 Yb1 C43 C44 -116.5(5)
C17 Yb1 C43 C44 100.5(4)
C12 Yb1 C43 C44 74.9(4)
C1 Yb1 C43 C44 169.4(4)
Si1 Yb1 C43 C44 -155.8(5)
N1 Yb1 C43 C42 -57.5(3)
O2 Yb1 C43 C42 25.2(4)
O1 Yb1 C43 C42 114.6(3)
C10 Yb1 C43 C42 -125.2(3)
C11 Yb1 C43 C42 -139.8(3)
C17 Yb1 C43 C42 -143.0(3)
C12 Yb1 C43 C42 -168.6(3)
C1 Yb1 C43 C42 -74.0(3)
Si1 Yb1 C43 C42 -39.3(3)
C42 C43 C44 C45 -0.3(8)
Yb1 C43 C44 C45 81.8(6)
C43 C44 C45 C46 0.2(8)
C44 C45 C46 C47 0.3(9)
C45 C46 C47 C42 -0.7(9)
C43 C42 C47 C46 0.6(8)
Si1 C42 C47 C46 173.0(5)
Yb1 C42 C47 C46 -91.1(6)
N1 Si1 C48 C49 125.2(4)
C36 Si1 C48 C49 -9.2(5)
C42 Si1 C48 C49 -118.7(5)
Yb1 Si1 C48 C49 176.7(4)
N1 Si1 C48 C53 -56.1(5)
C36 Si1 C48 C53 169.5(4)
C42 Si1 C48 C53 60.0(5)
Yb1 Si1 C48 C53 -4.6(5)
C53 C48 C49 C50 -1.4(8)
Si1 C48 C49 C50 177.4(4)
C48 C49 C50 C51 0.2(9)
C49 C50 C51 C52 0.5(9)
C50 C51 C52 C53 0.0(9)
C51 C52 C53 C48 -1.2(9)
C49 C48 C53 C52 1.8(8)
Si1 C48 C53 C52 -177.0(4)
C57 O1 C54 C55 -17.3(6)
Yb1 O1 C54 C55 166.0(4)
O1 C54 C55 C56 34.7(6)
C54 C55 C56 C57 -38.2(6)
C54 O1 C57 C56 -7.3(6)
Yb1 O1 C57 C56 169.5(3)
C55 C56 C57 O1 28.4(6)
C61 O2 C58 C59 10.3(7)
Yb1 O2 C58 C59 164.3(4)
O2 C58 C59 C60 -28.5(7)
C58 C59 C60 C61 35.1(7)
C58 O2 C61 C60 11.6(6)
Yb1 O2 C61 C60 -142.3(4)
C59 C60 C61 O2 -29.0(7)
C203 O200 C200 C201 -12(4)
O200 C200 C201 C202 21(3)
C200 C201 C202 C203 -26(3)
C200 O200 C203 C202 -2(4)
C201 C202 C203 O200 17(3)
C103 O100 C100 C101 22(3)
O100 C100 C101 C102 -32.7(19)
C100 C101 C102 C103 29(2)
C100 O100 C103 C102 -3(4)
C101 C102 C103 O100 -17(4)
